data_1573699
_journal_paper_doi 10.1039/D4DT03495C
_chemical_formula_moiety 'C96 H116 Mg2 N4 Ni P2, 4(C6 H6)'
_chemical_formula_sum 'C120 H140 Mg2 N4 Ni P2'
_chemical_formula_weight 1807.62
_space_group_crystal_system monoclinic
_space_group_IT_number 13
_space_group_name_Hall '-P 2yc'
_space_group_name_H-M_alt 'P 1 2/c 1'
_atom_sites_solution_hydrogens mixed
_atom_sites_solution_primary iterative
_audit_creation_date 2024-11-20
_audit_creation_method
;
Olex2 1.5
(compiled 2024.02.16 svn.r378c4104 for OlexSys, GUI svn.r6928)
;
_audit_update_record
;
2024-12-06 deposited with the CCDC.	2025-01-15 downloaded from the CCDC.
;
_cell_angle_alpha 90
_cell_angle_beta 104.001(2)
_cell_angle_gamma 90
_cell_formula_units_Z 2
_cell_length_a 18.2558(11)
_cell_length_b 15.2714(9)
_cell_length_c 18.9886(12)
_cell_measurement_reflns_used 9983
_cell_measurement_temperature 150.00
_cell_measurement_theta_max 60.599
_cell_measurement_theta_min 3.324
_cell_volume 5136.6(5)
_computing_cell_refinement 'SAINT V8.40B (2016)'
_computing_data_reduction 'SAINT V8.40B (2016)'
_computing_molecular_graphics 'Olex2 1.5 (Dolomanov et al., 2009)'
_computing_publication_material 'Olex2 1.5 (Dolomanov et al., 2009)'
_computing_structure_refinement 'SHELXL 2018/3 (Sheldrick, 2015)'
_computing_structure_solution 'olex2.solve 1.5 (Bourhis et al., 2015)'
_diffrn_ambient_temperature 150.00
_diffrn_measured_fraction_theta_full 0.958
_diffrn_measured_fraction_theta_max 0.963
_diffrn_measurement_device_type 'Bruker APEX-II CCD'
_diffrn_radiation_type GaK\a
_diffrn_radiation_wavelength 1.34139
_diffrn_reflns_av_R_equivalents 0.1040
_diffrn_reflns_av_unetI/netI 0.0451
_diffrn_reflns_Laue_measured_fraction_full 0.958
_diffrn_reflns_Laue_measured_fraction_max 0.963
_diffrn_reflns_limit_h_max 22
_diffrn_reflns_limit_h_min -22
_diffrn_reflns_limit_k_max 19
_diffrn_reflns_limit_k_min -19
_diffrn_reflns_limit_l_max 23
_diffrn_reflns_limit_l_min -23
_diffrn_reflns_number 113318
_diffrn_reflns_point_group_measured_fraction_full 0.958
_diffrn_reflns_point_group_measured_fraction_max 0.963
_diffrn_reflns_theta_full 53.594
_diffrn_reflns_theta_max 56.965
_diffrn_reflns_theta_min 3.635
_diffrn_source_current 3.57
_diffrn_source_power 0.24947159999999996
_diffrn_source_voltage 69.88
_exptl_absorpt_coefficient_mu 1.543
_exptl_absorpt_correction_T_max 0.7518
_exptl_absorpt_correction_T_min 0.5860
_exptl_absorpt_correction_type multi-scan
_exptl_absorpt_process_details
;
SADABS-2016/2 (Bruker,2016/2) was used for absorption correction.
wR2(int) was 0.1367 before and 0.0867 after correction.
The Ratio of minimum to maximum transmission is 0.7795.
The \l/2 correction factor is Not present.
;
_exptl_crystal_colour 'clear whiteish white'
_exptl_crystal_colour_lustre clear
_exptl_crystal_colour_modifier whiteish
_exptl_crystal_colour_primary white
_exptl_crystal_density_diffrn 1.169
_exptl_crystal_description block
_exptl_crystal_F_000 1940
_exptl_crystal_size_max 0.2
_exptl_crystal_size_mid 0.2
_exptl_crystal_size_min 0.15
_refine_diff_density_max 0.838
_refine_diff_density_min -0.485
_refine_diff_density_rms 0.046
_refine_ls_extinction_method none
_refine_ls_goodness_of_fit_ref 1.113
_refine_ls_hydrogen_treatment mixed
_refine_ls_matrix_type full
_refine_ls_number_parameters 648
_refine_ls_number_reflns 10130
_refine_ls_number_restraints 232
_refine_ls_restrained_S_all 1.104
_refine_ls_R_factor_all 0.0621
_refine_ls_R_factor_gt 0.0549
_refine_ls_shift/su_max 0.002
_refine_ls_shift/su_mean 0.000
_refine_ls_structure_factor_coef Fsqd
_refine_ls_weighting_details 'w=1/[\s^2^(Fo^2^)+(0.0926P)^2^+1.1484P] where P=(Fo^2^+2Fc^2^)/3'
_refine_ls_weighting_scheme calc
_refine_ls_wR_factor_gt 0.1504
_refine_ls_wR_factor_ref 0.1551
_reflns_Friedel_coverage 0.000
_reflns_number_gt 8774
_reflns_number_total 10130
_reflns_threshold_expression 'I > 2\s(I)'
_cod_data_source_file d4dt03495c2.cif
_cod_data_source_block ga20240829xa_0ma_a
_cod_database_code 1573699
_shelx_shelxl_version_number 2018/3
_shelx_space_group_comment
;
The symmetry employed for this shelxl refinement is uniquely defined
by the following loop, which should always be used as a source of
symmetry information in preference to the above space-group names.
They are only intended as comments.
;
_shelx_estimated_absorpt_t_max 0.802
_shelx_estimated_absorpt_t_min 0.748
_olex2_refinement_description
;
1. Restrained distances
 C60-C59 = C63-C62 = C62-C61
 1.37 with sigma of 0.02
 C60-C61
 1.38 with sigma of 0.02
 C59-C58 = C58-C63
 1.36 with sigma of 0.02
 C53-C54 = C56-C57 = C57-C52
 1.37 with sigma of 0.02
 C53-C52
 1.38 with sigma of 0.02
 C54-C55 = C55-C56
 1.36 with sigma of 0.02
 C60-C58 = C58-C62 = C63-C61
 2.37 with sigma of 0.04
 C60-C62
 2.38 with sigma of 0.04
 C59-C63
 2.36 with sigma of 0.04
 C53-C55 = C55-C57 = C56-C52
 2.37 with sigma of 0.04
 C53-C57
 2.38 with sigma of 0.04
 C54-C56
 2.36 with sigma of 0.04
 C60-C59 \\sim C59-C58 \\sim C58-C63 \\sim C63-C62 \\sim C62-C61 \\sim C61-C60
 with sigma of 0.02
 C60-C62 \\sim C60-C58 \\sim C62-C58 \\sim C63-C59 \\sim C63-C61 \\sim C61-C59
 with sigma of 0.04
 C53-C54 \\sim C54-C55 \\sim C55-C56 \\sim C56-C57 \\sim C57-C52 \\sim C52-C53
 with sigma of 0.02
 C53-C57 \\sim C53-C55 \\sim C57-C55 \\sim C56-C54 \\sim C56-C52 \\sim C52-C54
 with sigma of 0.04
2. Restrained planarity
 C60, C59, C58, C63, C62, C61
 with sigma of 0.1
 C53, C54, C55, C56, C57, C52
 with sigma of 0.1
3. Uiso/Uaniso restraints and constraints
C60 \\sim C59 \\sim C58 \\sim C63 \\sim C62 \\sim C61: within 2A with sigma of
0.04 and sigma for terminal atoms of 0.08 within 2A
C53 \\sim C54 \\sim C55 \\sim C56 \\sim C57 \\sim C52: within 2A with sigma of
0.04 and sigma for terminal atoms of 0.08 within 2A
4. Rigid body (RIGU) restrains
 C60, C59, C58, C63, C62, C61
 with sigma for 1-2 distances of 0.004 and sigma for 1-3 distances of 0.004
 C53, C54, C55, C56, C57, C52
 with sigma for 1-2 distances of 0.004 and sigma for 1-3 distances of 0.004
5. Others
 Fixed Sof: C46B(0.5) H46B(0.5) C47B(0.5) H47A(0.5) H47B(0.5) H47C(0.5)
 C46A(0.5) H46A(0.5) C47A(0.5) H47D(0.5) H47E(0.5) H47F(0.5) C48B(0.5)
 H48A(0.5) H48B(0.5) H48C(0.5) C48A(0.5) H48D(0.5) H48E(0.5) H48F(0.5) C60(0.5)
 H60(0.5) C59(0.5) H59(0.5) C58(0.5) H58(0.5) C63(0.5) H63(0.5) C62(0.5)
 H62(0.5) C61(0.5) H61(0.5) C53(0.5) H53(0.5) C54(0.5) H54(0.5) C55(0.5)
 H55(0.5) C56(0.5) H56(0.5) C57(0.5) H57(0.5) C52(0.5) H52(0.5)
6.a Ternary CH refined with riding coordinates:
 C20(H20), C33(H33), C11(H11), C46B(H46B), C8(H8), C46A(H46A)
6.b Aromatic/amide H refined with riding coordinates:
 C18(H18), C41(H41), C16(H16), C22(H22), C35(H35), C26(H26), C32(H32),
 C36(H36), C23(H23), C45(H45), C37(H37), C39(H39), C42(H42), C31(H31), C25(H25),
  C28(H28), C24(H24), C44(H44), C38(H38), C49(H49), C29(H29), C50(H50),
 C30(H30), C64(H64), C51(H51), C43(H43), C65(H65), C66(H66), C60(H60), C59(H59),
  C58(H58), C63(H63), C62(H62), C61(H61), C53(H53), C54(H54), C55(H55),
 C56(H56), C57(H57), C52(H52)
6.c Fitted hexagon refined as free rotating group:
 C60(C59,C58,C63,C62,C61)
6.d Idealised Me refined as rotating group:
 C5(H5A,H5B,H5C), C6(H6A,H6B,H6C), C7(H7A,H7B,H7C), C13(H13A,H13B,H13C),
 C12(H12A,H12B,H12C), C9(H9A,H9B,H9C), C10(H10A,H10B,H10C), C47B(H47A,H47B,
 H47C), C47A(H47D,H47E,H47F), C48B(H48A,H48B,H48C), C48A(H48D,H48E,H48F)
;
_olex2_submission_special_instructions 'No special instructions were received'

loop_
_space_group_symop_operation_xyz
'x, y, z'
'-x, y, -z+1/2'
'-x, -y, -z'
'x, -y, z-1/2'

loop_
_atom_site_label
_atom_site_type_symbol
_atom_site_fract_x
_atom_site_fract_y
_atom_site_fract_z
_atom_site_U_iso_or_equiv
_atom_site_adp_type
_atom_site_occupancy
_atom_site_site_symmetry_order
_atom_site_calc_flag
_atom_site_refinement_flags_posn
_atom_site_refinement_flags_adp
_atom_site_refinement_flags_occupancy
_atom_site_disorder_assembly
_atom_site_disorder_group
Ni1 Ni 0.500000 0.88783(2) 0.250000 0.02822(12) Uani 1 2 d S T P . .
P1 P 0.22112(3) 1.02990(3) 0.22212(3) 0.03444(14) Uani 1 1 d . . . . .
Mg1 Mg 0.37139(3) 0.87918(4) 0.26135(3) 0.02914(16) Uani 1 1 d . . . . .
N2 N 0.28562(8) 0.78866(9) 0.26163(8) 0.0255(3) Uani 1 1 d . . . . .
N1 N 0.26463(8) 0.93126(10) 0.24756(9) 0.0304(3) Uani 1 1 d . . . . .
C15 C 0.29170(10) 0.63669(12) 0.22270(10) 0.0281(4) Uani 1 1 d . . . . .
C14 C 0.28023(9) 0.69763(11) 0.27479(9) 0.0257(3) Uani 1 1 d . . . . .
C20 C 0.26390(10) 0.73359(12) 0.40068(10) 0.0298(4) Uani 1 1 d . . . . .
H20 H 0.233102 0.782475 0.373467 0.036 Uiso 1 1 calc R U . . .
C3 C 0.23287(9) 0.85124(12) 0.24702(9) 0.0269(4) Uani 1 1 d . . . . .
C18 C 0.27626(11) 0.57722(12) 0.35691(10) 0.0329(4) Uani 1 1 d . . . . .
H18 H 0.269860 0.556931 0.402332 0.040 Uiso 1 1 calc R U . . .
C19 C 0.27351(10) 0.66697(11) 0.34329(9) 0.0277(4) Uani 1 1 d . . . . .
C21 C 0.21926(11) 0.69887(12) 0.45353(10) 0.0328(4) Uani 1 1 d . . . . .
C40 C 0.22868(11) 0.66777(13) 0.08874(10) 0.0338(4) Uani 1 1 d . . . . .
C41 C 0.17324(12) 0.60334(14) 0.08254(12) 0.0413(5) Uani 1 1 d . . . . .
H41 H 0.178072 0.559833 0.119138 0.050 Uiso 1 1 calc R U . . .
C16 C 0.29608(11) 0.54781(12) 0.24006(11) 0.0331(4) Uani 1 1 d . . . . .
H16 H 0.304914 0.507311 0.205046 0.040 Uiso 1 1 calc R U . . .
C34 C 0.36556(11) 0.62065(12) 0.12709(11) 0.0331(4) Uani 1 1 d . . . . .
C4 C 0.14620(10) 0.83748(12) 0.22980(10) 0.0318(4) Uani 1 1 d . . . . .
C5 C 0.12161(10) 0.74171(13) 0.23308(11) 0.0362(4) Uani 1 1 d . . . . .
H5A H 0.140301 0.707021 0.197657 0.054 Uiso 1 1 calc R U . . .
H5B H 0.066378 0.738551 0.221749 0.054 Uiso 1 1 calc R U . . .
H5C H 0.142464 0.718434 0.281913 0.054 Uiso 1 1 calc R U . . .
C33 C 0.30113(10) 0.66860(12) 0.14933(10) 0.0307(4) Uani 1 1 d . . . . .
H33 H 0.316995 0.731311 0.156322 0.037 Uiso 1 1 calc R U . . .
C27 C 0.33871(11) 0.77445(13) 0.44060(10) 0.0332(4) Uani 1 1 d . . . . .
C22 C 0.14157(12) 0.71064(15) 0.43828(12) 0.0418(5) Uani 1 1 d . . . . .
H22 H 0.116687 0.738900 0.394451 0.050 Uiso 1 1 calc R U . . .
C17 C 0.28811(11) 0.51600(13) 0.30609(11) 0.0369(4) Uani 1 1 d . . . . .
C35 C 0.43922(12) 0.64219(15) 0.16214(12) 0.0415(5) Uani 1 1 d . . . . .
H35 H 0.447944 0.686986 0.197916 0.050 Uiso 1 1 calc R U . . .
C6 C 0.11387(11) 0.89079(13) 0.28426(12) 0.0384(5) Uani 1 1 d . . . . .
H6A H 0.142862 0.878094 0.333754 0.058 Uiso 1 1 calc R U . . .
H6B H 0.060897 0.874757 0.279341 0.058 Uiso 1 1 calc R U . . .
H6C H 0.117312 0.953429 0.274294 0.058 Uiso 1 1 calc R U . . .
C26 C 0.25400(13) 0.65735(13) 0.51840(11) 0.0390(4) Uani 1 1 d . . . . .
H26 H 0.307089 0.648541 0.530292 0.047 Uiso 1 1 calc R U . . .
C32 C 0.33994(13) 0.86279(15) 0.45953(12) 0.0434(5) Uani 1 1 d . . . . .
H32 H 0.295351 0.896846 0.444393 0.052 Uiso 1 1 calc R U . . .
C7 C 0.11059(12) 0.86764(15) 0.15175(12) 0.0415(5) Uani 1 1 d . . . . .
H7A H 0.117922 0.930872 0.147910 0.062 Uiso 1 1 calc R U . . .
H7B H 0.056446 0.854436 0.139544 0.062 Uiso 1 1 calc R U . . .
H7C H 0.134694 0.836838 0.118064 0.062 Uiso 1 1 calc R U . . .
C36 C 0.50047(13) 0.59970(17) 0.14608(13) 0.0490(5) Uani 1 1 d . . . . .
H36 H 0.550487 0.615546 0.170491 0.059 Uiso 1 1 calc R U . . .
C23 C 0.09934(14) 0.68188(16) 0.48589(14) 0.0508(6) Uani 1 1 d . . . . .
H23 H 0.046212 0.690340 0.474334 0.061 Uiso 1 1 calc R U . . .
C45 C 0.21876(14) 0.73132(16) 0.03483(12) 0.0464(5) Uani 1 1 d . . . . .
H45 H 0.255456 0.776167 0.037873 0.056 Uiso 1 1 calc R U . . .
C2 C 0.56991(12) 0.88984(15) 0.34471(12) 0.0371(4) Uani 1 1 d . . . . .
C13 C 0.24837(13) 0.99981(16) 0.08747(13) 0.0487(5) Uani 1 1 d . . . . .
H13A H 0.259183 0.939419 0.104231 0.073 Uiso 1 1 calc R U . . .
H13B H 0.276995 1.013866 0.051436 0.073 Uiso 1 1 calc R U . . .
H13C H 0.194246 1.006050 0.065426 0.073 Uiso 1 1 calc R U . . .
C37 C 0.48810(14) 0.53424(17) 0.09433(14) 0.0532(6) Uani 1 1 d . . . . .
H37 H 0.529620 0.504425 0.083295 0.064 Uiso 1 1 calc R U . . .
C11 C 0.27124(13) 1.06227(14) 0.15184(13) 0.0450(5) Uani 1 1 d . . . . .
H11 H 0.326907 1.057534 0.172672 0.054 Uiso 1 1 calc R U . . .
C39 C 0.35414(13) 0.55574(16) 0.07484(13) 0.0480(5) Uani 1 1 d . . . . .
H39 H 0.304233 0.540485 0.049613 0.058 Uiso 1 1 calc R U . . .
C42 C 0.11123(13) 0.60213(16) 0.02363(13) 0.0495(6) Uani 1 1 d . . . . .
H42 H 0.074438 0.557247 0.019821 0.059 Uiso 1 1 calc R U . . .
C31 C 0.40532(16) 0.90168(19) 0.50015(13) 0.0558(7) Uani 1 1 d . . . . .
H31 H 0.405280 0.961868 0.512797 0.067 Uiso 1 1 calc R U . . .
C25 C 0.21191(15) 0.62872(14) 0.56583(13) 0.0472(5) Uani 1 1 d . . . . .
H25 H 0.236427 0.600340 0.609732 0.057 Uiso 1 1 calc R U . . .
C28 C 0.40481(12) 0.72607(16) 0.46193(12) 0.0440(5) Uani 1 1 d . . . . .
H28 H 0.405359 0.666168 0.448567 0.053 Uiso 1 1 calc R U . . .
C24 C 0.13487(15) 0.64113(15) 0.54978(14) 0.0497(6) Uani 1 1 d . . . . .
H24 H 0.106411 0.621694 0.582579 0.060 Uiso 1 1 calc R U . . .
C1 C 0.48971(12) 0.88872(16) 0.34943(12) 0.0414(5) Uani 1 1 d . . . . .
C46B C 0.2804(4) 0.4167(4) 0.3143(3) 0.0451(15) Uiso 0.5 1 d . . P A 2
H46B H 0.315886 0.395208 0.285399 0.054 Uiso 0.5 1 calc R U P A 2
C44 C 0.15582(15) 0.72999(19) -0.02343(14) 0.0572(6) Uani 1 1 d . . . . .
H44 H 0.149683 0.774323 -0.059492 0.069 Uiso 1 1 calc R U . . .
C8 C 0.26693(14) 1.10091(14) 0.29925(14) 0.0489(6) Uani 1 1 d . . . . .
H8 H 0.258350 1.162665 0.281673 0.059 Uiso 1 1 calc R U . . .
C38 C 0.41561(15) 0.51243(17) 0.05894(16) 0.0590(7) Uani 1 1 d . . . . .
H38 H 0.407159 0.467480 0.023306 0.071 Uiso 1 1 calc R U . . .
C49 C 0.07216(16) 0.53423(18) 0.2414(2) 0.0682(8) Uani 1 1 d . . . . .
H49 H 0.122147 0.534163 0.234869 0.082 Uiso 1 1 calc R U . . .
C29 C 0.47031(14) 0.7652(2) 0.50290(14) 0.0600(7) Uani 1 1 d . . . . .
H29 H 0.515299 0.731775 0.517825 0.072 Uiso 1 1 calc R U . . .
C50 C 0.06079(16) 0.53400(17) 0.3090(2) 0.0666(8) Uani 1 1 d . . . . .
H50 H 0.102530 0.533465 0.350145 0.080 Uiso 1 1 calc R U . . .
C30 C 0.46991(16) 0.8530(2) 0.52195(13) 0.0632(8) Uani 1 1 d . . . . .
H30 H 0.514555 0.879429 0.550176 0.076 Uiso 1 1 calc R U . . .
C64 C -0.0410(2) 1.0255(3) 0.04759(19) 0.0834(10) Uani 1 1 d . . . . .
H64 H -0.069699 1.043303 0.080699 0.100 Uiso 1 1 calc R U . . .
C12 C 0.2518(2) 1.15698(18) 0.12758(19) 0.0762(9) Uani 1 1 d . . . . .
H12A H 0.196815 1.163677 0.112341 0.114 Uiso 1 1 calc R U . . .
H12B H 0.273965 1.171009 0.086829 0.114 Uiso 1 1 calc R U . . .
H12C H 0.272109 1.196799 0.168065 0.114 Uiso 1 1 calc R U . . .
C51 C -0.01201(18) 0.53456(19) 0.3179(2) 0.0720(8) Uani 1 1 d . . . . .
H51 H -0.020446 0.535169 0.365348 0.086 Uiso 1 1 calc R U . . .
C43 C 0.10244(14) 0.66544(19) -0.02950(13) 0.0554(6) Uani 1 1 d . . . . .
H43 H 0.059895 0.664366 -0.069852 0.066 Uiso 1 1 calc R U . . .
C65 C -0.05021(19) 0.9433(3) 0.01845(19) 0.0799(10) Uani 1 1 d . . . . .
H65 H -0.085085 0.904002 0.031427 0.096 Uiso 1 1 calc R U . . .
C9 C 0.22701(18) 1.0909(2) 0.36080(16) 0.0686(8) Uani 1 1 d . . . . .
H9A H 0.173884 1.107770 0.343461 0.103 Uiso 1 1 calc R U . . .
H9B H 0.251362 1.128820 0.401391 0.103 Uiso 1 1 calc R U . . .
H9C H 0.230156 1.029852 0.377055 0.103 Uiso 1 1 calc R U . . .
C10 C 0.35139(16) 1.0905(2) 0.32847(17) 0.0650(7) Uani 1 1 d . . . . .
H10A H 0.361929 1.034520 0.354118 0.098 Uiso 1 1 calc R U . . .
H10B H 0.370666 1.138562 0.362069 0.098 Uiso 1 1 calc R U . . .
H10C H 0.376193 1.091780 0.288117 0.098 Uiso 1 1 calc R U . . .
C66 C -0.0094(2) 0.9177(3) -0.0292(2) 0.0834(10) Uani 1 1 d . . . . .
H66 H -0.015858 0.860664 -0.049702 0.100 Uiso 1 1 calc R U . . .
C47B C 0.2188(3) 0.3726(4) 0.2831(3) 0.0586(13) Uiso 0.5 1 d . . P A 2
H47A H 0.175985 0.395011 0.300446 0.088 Uiso 0.5 1 calc R U P A 2
H47B H 0.226176 0.310411 0.295341 0.088 Uiso 0.5 1 calc R U P A 2
H47C H 0.208488 0.379874 0.230319 0.088 Uiso 0.5 1 calc R U P A 2
C46A C 0.3023(3) 0.4195(3) 0.3283(3) 0.0382(12) Uiso 0.5 1 d . . P A 1
H46A H 0.328278 0.424319 0.380898 0.046 Uiso 0.5 1 calc R U P A 1
C47A C 0.2269(6) 0.3798(6) 0.3310(6) 0.104(3) Uiso 0.5 1 d . . P A 1
H47D H 0.206777 0.410363 0.367668 0.157 Uiso 0.5 1 calc R U P A 1
H47E H 0.233703 0.317639 0.343750 0.157 Uiso 0.5 1 calc R U P A 1
H47F H 0.191450 0.385751 0.283439 0.157 Uiso 0.5 1 calc R U P A 1
C48B C 0.3225(4) 0.3871(4) 0.3907(4) 0.0767(17) Uiso 0.5 1 d . . P A 2
H48A H 0.371712 0.416213 0.404402 0.115 Uiso 0.5 1 calc R U P A 2
H48B H 0.329753 0.323514 0.391067 0.115 Uiso 0.5 1 calc R U P A 2
H48C H 0.292739 0.402720 0.425503 0.115 Uiso 0.5 1 calc R U P A 2
C48A C 0.3552(4) 0.3710(5) 0.3004(4) 0.0803(18) Uiso 0.5 1 d . . P A 1
H48D H 0.333400 0.357169 0.249219 0.120 Uiso 0.5 1 calc R U P A 1
H48E H 0.367604 0.316582 0.328023 0.120 Uiso 0.5 1 calc R U P A 1
H48F H 0.401157 0.405838 0.304676 0.120 Uiso 0.5 1 calc R U P A 1
C60 C 0.5246(5) 1.2160(4) 0.2881(4) 0.093(3) Uani 0.5 1 d DG U P B -1
H60 H 0.555694 1.174685 0.319007 0.112 Uiso 0.5 1 calc R U P B -1
C59 C 0.4790(5) 1.1891(3) 0.2220(4) 0.087(3) Uani 0.5 1 d DG U P B -1
H59 H 0.479030 1.129552 0.207612 0.105 Uiso 0.5 1 calc R U P B -1
C58 C 0.4335(3) 1.2495(4) 0.1768(3) 0.090(2) Uani 0.5 1 d DG U P B -1
H58 H 0.402402 1.231214 0.131552 0.108 Uiso 0.5 1 calc R U P B -1
C63 C 0.4335(3) 1.3367(4) 0.1978(3) 0.094(2) Uani 0.5 1 d DG U P B -1
H63 H 0.402438 1.378010 0.166886 0.112 Uiso 0.5 1 calc R U P B -1
C62 C 0.4791(3) 1.3635(3) 0.2639(3) 0.098(2) Uani 0.5 1 d DG U P B -1
H62 H 0.479101 1.423146 0.278281 0.117 Uiso 0.5 1 calc R U P B -1
C61 C 0.5246(4) 1.3032(4) 0.3091(3) 0.099(2) Uani 0.5 1 d DG U P B -1
H61 H 0.555729 1.321484 0.354342 0.119 Uiso 0.5 1 calc R U P B -1
H2A H 0.5953(15) 0.9434(18) 0.3621(14) 0.049(7) Uiso 1 1 d . . . . .
H2B H 0.6004(14) 0.8372(17) 0.3660(13) 0.047(6) Uiso 1 1 d . . . . .
H1A H 0.4736(15) 0.9421(18) 0.3718(14) 0.053(7) Uiso 1 1 d . . . . .
H1B H 0.4746(16) 0.836(2) 0.3733(16) 0.064(8) Uiso 1 1 d . . . . .
C53 C 0.0193(12) 1.1298(7) 0.2338(15) 0.062(3) Uani 0.5 1 d D U P C -1
H53 H 0.030700 1.071467 0.222658 0.074 Uiso 0.5 1 calc R U P C -1
C54 C -0.0330(11) 1.1452(6) 0.2736(12) 0.054(2) Uani 0.5 1 d D U P C -1
H54 H -0.056928 1.097943 0.291642 0.065 Uiso 0.5 1 calc R U P C -1
C55 C -0.0501(7) 1.2304(6) 0.2869(7) 0.060(2) Uani 0.5 1 d D U P C -1
H55 H -0.086347 1.242039 0.314081 0.072 Uiso 0.5 1 calc R U P C -1
C56 C -0.0156(6) 1.2984(5) 0.2613(6) 0.063(3) Uani 0.5 1 d D U P C -1
H56 H -0.028619 1.356877 0.270310 0.076 Uiso 0.5 1 calc R U P C -1
C57 C 0.0375(6) 1.2835(5) 0.2231(6) 0.055(2) Uani 0.5 1 d D U P C -1
H57 H 0.061688 1.331051 0.205761 0.066 Uiso 0.5 1 calc R U P C -1
C52 C 0.0553(8) 1.1996(6) 0.2102(9) 0.060(2) Uani 0.5 1 d D U P C -1
H52 H 0.093057 1.188700 0.184509 0.072 Uiso 0.5 1 calc R U P C -1

loop_
_atom_site_aniso_label
_atom_site_aniso_U_11
_atom_site_aniso_U_22
_atom_site_aniso_U_33
_atom_site_aniso_U_23
_atom_site_aniso_U_13
_atom_site_aniso_U_12
Ni1 0.02132(19) 0.0309(2) 0.0338(2) 0.000 0.00931(14) 0.000
P1 0.0318(3) 0.0267(2) 0.0454(3) 0.00429(19) 0.0104(2) 0.00618(18)
Mg1 0.0217(3) 0.0279(3) 0.0392(3) 0.0012(2) 0.0100(2) -0.0001(2)
N2 0.0233(7) 0.0233(7) 0.0303(7) 0.0011(5) 0.0075(6) 0.0006(5)
N1 0.0242(7) 0.0264(8) 0.0413(9) 0.0027(6) 0.0091(6) 0.0025(6)
C15 0.0255(8) 0.0263(8) 0.0327(9) -0.0021(7) 0.0073(7) -0.0015(7)
C14 0.0217(8) 0.0230(8) 0.0321(9) 0.0009(6) 0.0060(6) -0.0007(6)
C20 0.0306(9) 0.0291(9) 0.0307(9) 0.0012(7) 0.0091(7) -0.0002(7)
C3 0.0235(8) 0.0286(9) 0.0291(9) 0.0009(7) 0.0074(6) 0.0018(7)
C18 0.0342(10) 0.0314(9) 0.0348(9) 0.0042(7) 0.0115(7) -0.0007(7)
C19 0.0245(8) 0.0275(9) 0.0311(9) 0.0015(7) 0.0068(7) -0.0003(7)
C21 0.0375(10) 0.0276(9) 0.0362(10) -0.0020(7) 0.0143(8) -0.0036(7)
C40 0.0372(10) 0.0326(9) 0.0328(9) -0.0017(7) 0.0109(8) 0.0030(8)
C41 0.0405(11) 0.0386(11) 0.0431(11) 0.0008(8) 0.0068(9) -0.0027(8)
C16 0.0351(10) 0.0274(9) 0.0378(10) -0.0041(7) 0.0106(8) -0.0004(7)
C34 0.0359(10) 0.0324(9) 0.0336(10) -0.0003(7) 0.0137(8) -0.0008(7)
C4 0.0224(8) 0.0333(9) 0.0390(10) 0.0013(8) 0.0063(7) 0.0013(7)
C5 0.0242(9) 0.0379(10) 0.0455(11) -0.0013(8) 0.0067(8) -0.0036(7)
C33 0.0330(9) 0.0265(9) 0.0339(9) -0.0030(7) 0.0109(7) -0.0019(7)
C27 0.0347(10) 0.0391(10) 0.0274(9) 0.0016(7) 0.0107(7) -0.0056(8)
C22 0.0390(11) 0.0468(12) 0.0434(11) 0.0003(9) 0.0170(9) -0.0023(9)
C17 0.0406(11) 0.0286(9) 0.0422(11) 0.0012(8) 0.0113(8) 0.0005(8)
C35 0.0370(11) 0.0488(12) 0.0382(11) -0.0062(9) 0.0083(8) 0.0030(9)
C6 0.0259(9) 0.0410(11) 0.0507(12) 0.0011(8) 0.0138(8) 0.0034(8)
C26 0.0477(12) 0.0322(10) 0.0403(11) 0.0031(8) 0.0168(9) -0.0002(8)
C32 0.0477(12) 0.0443(12) 0.0424(11) -0.0097(9) 0.0188(9) -0.0100(9)
C7 0.0283(10) 0.0482(12) 0.0435(11) 0.0060(9) 0.0002(8) 0.0020(8)
C36 0.0370(12) 0.0629(15) 0.0477(13) -0.0035(10) 0.0117(10) 0.0055(10)
C23 0.0448(12) 0.0537(14) 0.0625(15) -0.0022(11) 0.0296(11) -0.0083(10)
C45 0.0511(13) 0.0468(12) 0.0415(11) 0.0090(9) 0.0114(10) -0.0005(10)
C2 0.0288(10) 0.0442(12) 0.0378(11) -0.0006(8) 0.0073(8) 0.0018(8)
C13 0.0470(12) 0.0541(13) 0.0470(12) 0.0127(10) 0.0149(10) 0.0075(10)
C37 0.0481(13) 0.0568(14) 0.0636(15) -0.0047(11) 0.0307(11) 0.0081(11)
C11 0.0462(12) 0.0325(11) 0.0604(14) 0.0130(9) 0.0205(10) 0.0065(9)
C39 0.0440(12) 0.0507(13) 0.0560(13) -0.0197(10) 0.0247(10) -0.0119(10)
C42 0.0389(12) 0.0560(14) 0.0497(13) -0.0016(10) 0.0034(10) -0.0036(10)
C31 0.0622(16) 0.0653(16) 0.0435(12) -0.0186(11) 0.0200(11) -0.0268(13)
C25 0.0666(16) 0.0357(11) 0.0456(12) 0.0058(9) 0.0259(11) -0.0025(10)
C28 0.0370(11) 0.0534(13) 0.0400(11) 0.0116(9) 0.0064(9) -0.0028(9)
C24 0.0655(15) 0.0387(11) 0.0562(14) -0.0009(10) 0.0366(12) -0.0096(10)
C1 0.0308(10) 0.0566(14) 0.0380(11) 0.0035(9) 0.0110(8) 0.0002(9)
C44 0.0568(15) 0.0668(16) 0.0456(13) 0.0185(11) 0.0074(11) 0.0060(12)
C8 0.0543(14) 0.0300(10) 0.0579(14) -0.0020(9) 0.0051(11) 0.0054(9)
C38 0.0570(15) 0.0553(14) 0.0750(17) -0.0304(13) 0.0363(13) -0.0117(12)
C49 0.0459(14) 0.0470(14) 0.115(3) 0.0047(15) 0.0263(16) -0.0041(11)
C29 0.0390(12) 0.091(2) 0.0456(13) 0.0202(13) 0.0011(10) -0.0061(12)
C50 0.0515(15) 0.0422(13) 0.103(2) -0.0142(14) 0.0124(15) -0.0036(11)
C30 0.0577(16) 0.094(2) 0.0355(12) -0.0051(12) 0.0061(11) -0.0356(15)
C64 0.072(2) 0.107(3) 0.0663(19) 0.0091(19) 0.0078(16) 0.033(2)
C12 0.115(3) 0.0400(14) 0.086(2) 0.0266(14) 0.0495(19) 0.0178(15)
C51 0.0691(19) 0.0546(16) 0.099(2) -0.0170(15) 0.0330(17) 0.0028(14)
C43 0.0450(13) 0.0731(17) 0.0429(12) 0.0032(11) 0.0005(10) 0.0060(12)
C65 0.0591(18) 0.093(3) 0.076(2) 0.0238(19) -0.0065(15) 0.0066(16)
C9 0.0691(18) 0.0756(19) 0.0589(16) -0.0198(14) 0.0110(13) 0.0111(15)
C10 0.0534(15) 0.0642(16) 0.0695(17) -0.0032(14) -0.0006(13) -0.0109(13)
C66 0.087(2) 0.073(2) 0.074(2) -0.0012(17) -0.0114(18) 0.0195(19)
C60 0.087(7) 0.112(5) 0.083(5) 0.029(5) 0.023(4) 0.005(6)
C59 0.074(6) 0.111(5) 0.093(5) -0.007(4) 0.050(4) 0.003(4)
C58 0.070(4) 0.133(6) 0.075(4) -0.009(4) 0.032(3) -0.002(4)
C63 0.088(5) 0.138(6) 0.067(4) 0.017(4) 0.045(3) 0.037(5)
C62 0.108(6) 0.100(5) 0.101(5) -0.013(4) 0.057(4) -0.001(4)
C61 0.112(6) 0.141(6) 0.046(3) -0.014(4) 0.020(4) -0.022(5)
C53 0.062(10) 0.036(3) 0.087(7) 0.002(4) 0.017(5) 0.005(4)
C54 0.046(6) 0.039(5) 0.075(6) 0.006(5) 0.008(4) -0.011(5)
C55 0.066(6) 0.045(5) 0.076(5) -0.003(6) 0.028(4) 0.008(6)
C56 0.093(11) 0.031(3) 0.072(9) 0.001(3) 0.035(4) 0.010(4)
C57 0.066(6) 0.040(4) 0.058(6) 0.004(4) 0.016(4) -0.006(4)
C52 0.054(4) 0.047(5) 0.083(5) 0.002(5) 0.022(3) 0.013(5)

loop_
_atom_type_symbol
_atom_type_description
_atom_type_scat_dispersion_real
_atom_type_scat_dispersion_imag
_atom_type_scat_source
C C 0.0137 0.0067 'International Tables Vol C Tables 4.2.6.8 and 6.1.1.4'
H H 0.0000 0.0000 'International Tables Vol C Tables 4.2.6.8 and 6.1.1.4'
Mg Mg 0.1421 0.1346 'International Tables Vol C Tables 4.2.6.8 and 6.1.1.4'
N N 0.0241 0.0134 'International Tables Vol C Tables 4.2.6.8 and 6.1.1.4'
Ni Ni -1.3357 3.2904 'International Tables Vol C Tables 4.2.6.8 and 6.1.1.4'
P P 0.2543 0.3332 'International Tables Vol C Tables 4.2.6.8 and 6.1.1.4'

loop_
_geom_angle_atom_site_label_1
_geom_angle_atom_site_label_2
_geom_angle_atom_site_label_3
_geom_angle
_geom_angle_site_symmetry_1
_geom_angle_site_symmetry_3
_geom_angle_publ_flag
Mg1 Ni1 Mg1 173.73(3) 2_655 . ?
C2 Ni1 Mg1 69.33(6) 2_655 . ?
C2 Ni1 Mg1 69.33(6) . 2_655 ?
C2 Ni1 Mg1 110.77(6) . . ?
C2 Ni1 Mg1 110.77(6) 2_655 2_655 ?
C2 Ni1 C2 178.18(13) . 2_655 ?
C2 Ni1 C1 45.12(9) 2_655 2_655 ?
C2 Ni1 C1 45.12(9) . . ?
C2 Ni1 C1 134.86(9) . 2_655 ?
C2 Ni1 C1 134.86(9) 2_655 . ?
C1 Ni1 Mg1 114.35(6) 2_655 . ?
C1 Ni1 Mg1 65.69(6) 2_655 2_655 ?
C1 Ni1 Mg1 114.35(6) . 2_655 ?
C1 Ni1 Mg1 65.70(6) . . ?
C1 Ni1 C1 179.20(15) 2_655 . ?
N1 P1 C11 99.25(9) . . ?
N1 P1 C8 101.64(9) . . ?
C8 P1 C11 101.87(12) . . ?
Ni1 Mg1 C3 167.14(5) . . ?
Ni1 Mg1 C2 46.36(5) . 2_655 ?
N2 Mg1 Ni1 141.48(5) . . ?
N2 Mg1 C3 32.13(6) . . ?
N2 Mg1 C2 120.77(7) . 2_655 ?
N2 Mg1 C1 126.03(7) . . ?
N1 Mg1 Ni1 151.38(5) . . ?
N1 Mg1 N2 64.51(6) . . ?
N1 Mg1 C3 32.49(6) . . ?
N1 Mg1 C2 116.61(7) . 2_655 ?
N1 Mg1 C1 136.90(8) . . ?
C2 Mg1 C3 122.61(7) 2_655 . ?
C1 Mg1 Ni1 47.65(5) . . ?
C1 Mg1 C3 143.10(7) . . ?
C1 Mg1 C2 93.93(7) . 2_655 ?
C14 N2 Mg1 137.05(11) . . ?
C3 N2 Mg1 91.66(11) . . ?
C3 N2 C14 131.23(14) . . ?
P1 N1 Mg1 137.12(9) . . ?
C3 N1 P1 128.52(13) . . ?
C3 N1 Mg1 92.45(11) . . ?
C14 C15 C33 119.92(15) . . ?
C16 C15 C14 119.10(16) . . ?
C16 C15 C33 120.96(16) . . ?
C15 C14 N2 119.62(15) . . ?
C15 C14 C19 119.13(16) . . ?
C19 C14 N2 120.71(15) . . ?
C19 C20 H20 106.0 . . ?
C19 C20 C21 114.00(15) . . ?
C21 C20 H20 106.0 . . ?
C27 C20 H20 106.0 . . ?
C27 C20 C19 112.47(15) . . ?
C27 C20 C21 111.72(15) . . ?
N2 C3 Mg1 56.21(9) . . ?
N2 C3 N1 111.01(15) . . ?
N2 C3 C4 126.42(16) . . ?
N1 C3 Mg1 55.06(9) . . ?
N1 C3 C4 122.56(15) . . ?
C4 C3 Mg1 173.94(13) . . ?
C19 C18 H18 118.8 . . ?
C19 C18 C17 122.32(17) . . ?
C17 C18 H18 118.8 . . ?
C14 C19 C20 118.98(15) . . ?
C18 C19 C14 119.25(16) . . ?
C18 C19 C20 121.77(16) . . ?
C22 C21 C20 119.79(17) . . ?
C22 C21 C26 117.79(18) . . ?
C26 C21 C20 122.39(17) . . ?
C41 C40 C33 123.16(18) . . ?
C45 C40 C41 117.9(2) . . ?
C45 C40 C33 118.90(18) . . ?
C40 C41 H41 119.6 . . ?
C42 C41 C40 120.8(2) . . ?
C42 C41 H41 119.6 . . ?
C15 C16 H16 118.6 . . ?
C17 C16 C15 122.88(17) . . ?
C17 C16 H16 118.6 . . ?
C35 C34 C33 118.35(17) . . ?
C39 C34 C33 123.31(18) . . ?
C39 C34 C35 118.33(19) . . ?
C5 C4 C3 114.45(15) . . ?
C5 C4 C6 108.23(16) . . ?
C5 C4 C7 105.35(16) . . ?
C6 C4 C3 108.89(15) . . ?
C7 C4 C3 109.54(15) . . ?
C7 C4 C6 110.31(16) . . ?
C4 C5 H5A 109.5 . . ?
C4 C5 H5B 109.5 . . ?
C4 C5 H5C 109.5 . . ?
H5A C5 H5B 109.5 . . ?
H5A C5 H5C 109.5 . . ?
H5B C5 H5C 109.5 . . ?
C15 C33 C40 114.63(15) . . ?
C15 C33 C34 111.34(15) . . ?
C15 C33 H33 106.1 . . ?
C40 C33 C34 111.80(15) . . ?
C40 C33 H33 106.1 . . ?
C34 C33 H33 106.1 . . ?
C32 C27 C20 118.70(18) . . ?
C28 C27 C20 122.50(19) . . ?
C28 C27 C32 118.7(2) . . ?
C21 C22 H22 119.3 . . ?
C21 C22 C23 121.4(2) . . ?
C23 C22 H22 119.3 . . ?
C18 C17 C46B 123.9(3) . . ?
C18 C17 C46A 119.7(2) . . ?
C16 C17 C18 117.27(17) . . ?
C16 C17 C46B 118.1(3) . . ?
C16 C17 C46A 122.5(2) . . ?
C34 C35 H35 119.3 . . ?
C34 C35 C36 121.5(2) . . ?
C36 C35 H35 119.3 . . ?
C4 C6 H6A 109.5 . . ?
C4 C6 H6B 109.5 . . ?
C4 C6 H6C 109.5 . . ?
H6A C6 H6B 109.5 . . ?
H6A C6 H6C 109.5 . . ?
H6B C6 H6C 109.5 . . ?
C21 C26 H26 119.6 . . ?
C25 C26 C21 120.8(2) . . ?
C25 C26 H26 119.6 . . ?
C27 C32 H32 119.5 . . ?
C31 C32 C27 121.0(2) . . ?
C31 C32 H32 119.5 . . ?
C4 C7 H7A 109.5 . . ?
C4 C7 H7B 109.5 . . ?
C4 C7 H7C 109.5 . . ?
H7A C7 H7B 109.5 . . ?
H7A C7 H7C 109.5 . . ?
H7B C7 H7C 109.5 . . ?
C35 C36 H36 120.2 . . ?
C37 C36 C35 119.5(2) . . ?
C37 C36 H36 120.2 . . ?
C22 C23 H23 120.1 . . ?
C24 C23 C22 119.8(2) . . ?
C24 C23 H23 120.1 . . ?
C40 C45 H45 119.6 . . ?
C44 C45 C40 120.8(2) . . ?
C44 C45 H45 119.6 . . ?
Ni1 C2 Mg1 64.31(6) . 2_655 ?
Ni1 C2 H2A 119.2(15) . . ?
Ni1 C2 H2B 122.5(14) . . ?
Mg1 C2 H2A 93.8(16) 2_655 . ?
Mg1 C2 H2B 88.2(14) 2_655 . ?
C1 C2 Ni1 67.61(12) . . ?
C1 C2 Mg1 131.76(15) . 2_655 ?
C1 C2 H2A 113.0(16) . . ?
C1 C2 H2B 115.1(15) . . ?
H2A C2 H2B 112(2) . . ?
H13A C13 H13B 109.5 . . ?
H13A C13 H13C 109.5 . . ?
H13B C13 H13C 109.5 . . ?
C11 C13 H13A 109.5 . . ?
C11 C13 H13B 109.5 . . ?
C11 C13 H13C 109.5 . . ?
C36 C37 H37 120.1 . . ?
C38 C37 C36 119.7(2) . . ?
C38 C37 H37 120.1 . . ?
P1 C11 H11 109.1 . . ?
C13 C11 P1 108.78(15) . . ?
C13 C11 H11 109.1 . . ?
C13 C11 C12 110.5(2) . . ?
C12 C11 P1 110.37(17) . . ?
C12 C11 H11 109.1 . . ?
C34 C39 H39 119.8 . . ?
C34 C39 C38 120.3(2) . . ?
C38 C39 H39 119.8 . . ?
C41 C42 H42 119.7 . . ?
C43 C42 C41 120.6(2) . . ?
C43 C42 H42 119.7 . . ?
C32 C31 H31 120.1 . . ?
C30 C31 C32 119.8(3) . . ?
C30 C31 H31 120.1 . . ?
C26 C25 H25 119.7 . . ?
C24 C25 C26 120.6(2) . . ?
C24 C25 H25 119.7 . . ?
C27 C28 H28 119.9 . . ?
C27 C28 C29 120.2(2) . . ?
C29 C28 H28 119.9 . . ?
C23 C24 C25 119.6(2) . . ?
C23 C24 H24 120.2 . . ?
C25 C24 H24 120.2 . . ?
Ni1 C1 Mg1 66.65(7) . . ?
Ni1 C1 H1A 122.0(15) . . ?
Ni1 C1 H1B 122.8(17) . . ?
Mg1 C1 H1A 92.2(15) . . ?
Mg1 C1 H1B 88.1(17) . . ?
C2 C1 Ni1 67.27(12) . . ?
C2 C1 Mg1 133.84(15) . . ?
C2 C1 H1A 114.4(16) . . ?
C2 C1 H1B 115.0(17) . . ?
H1A C1 H1B 109(2) . . ?
C17 C46B H46B 100.4 . . ?
C17 C46B C48B 110.5(5) . . ?
C47B C46B C17 123.1(5) . . ?
C47B C46B H46B 100.4 . . ?
C47B C46B C48B 116.8(5) . . ?
C48B C46B H46B 100.4 . . ?
C45 C44 H44 119.6 . . ?
C43 C44 C45 120.8(2) . . ?
C43 C44 H44 119.6 . . ?
P1 C8 H8 106.5 . . ?
C9 C8 P1 109.83(19) . . ?
C9 C8 H8 106.5 . . ?
C10 C8 P1 116.95(18) . . ?
C10 C8 H8 106.5 . . ?
C10 C8 C9 109.9(2) . . ?
C37 C38 C39 120.6(2) . . ?
C37 C38 H38 119.7 . . ?
C39 C38 H38 119.7 . . ?
C50 C49 H49 119.8 . . ?
C50 C49 C51 120.3(3) . 2 ?
C51 C49 H49 119.8 2 . ?
C28 C29 H29 120.0 . . ?
C30 C29 C28 120.1(3) . . ?
C30 C29 H29 120.0 . . ?
C49 C50 H50 120.3 . . ?
C49 C50 C51 119.4(3) . . ?
C51 C50 H50 120.3 . . ?
C31 C30 C29 120.2(2) . . ?
C31 C30 H30 119.9 . . ?
C29 C30 H30 119.9 . . ?
C65 C64 H64 119.9 . . ?
C65 C64 C66 120.2(4) . 3_575 ?
C66 C64 H64 119.9 3_575 . ?
C11 C12 H12A 109.5 . . ?
C11 C12 H12B 109.5 . . ?
C11 C12 H12C 109.5 . . ?
H12A C12 H12B 109.5 . . ?
H12A C12 H12C 109.5 . . ?
H12B C12 H12C 109.5 . . ?
C49 C51 C50 120.3(3) 2 . ?
C49 C51 H51 119.9 2 . ?
C50 C51 H51 119.9 . . ?
C42 C43 H43 120.4 . . ?
C44 C43 C42 119.2(2) . . ?
C44 C43 H43 120.4 . . ?
C64 C65 H65 120.0 . . ?
C66 C65 C64 120.0(4) . . ?
C66 C65 H65 120.0 . . ?
C8 C9 H9A 109.5 . . ?
C8 C9 H9B 109.5 . . ?
C8 C9 H9C 109.5 . . ?
H9A C9 H9B 109.5 . . ?
H9A C9 H9C 109.5 . . ?
H9B C9 H9C 109.5 . . ?
C8 C10 H10A 109.5 . . ?
C8 C10 H10B 109.5 . . ?
C8 C10 H10C 109.5 . . ?
H10A C10 H10B 109.5 . . ?
H10A C10 H10C 109.5 . . ?
H10B C10 H10C 109.5 . . ?
C64 C66 H66 120.1 3_575 . ?
C65 C66 C64 119.8(4) . 3_575 ?
C65 C66 H66 120.1 . . ?
C46B C47B H47A 109.5 . . ?
C46B C47B H47B 109.5 . . ?
C46B C47B H47C 109.5 . . ?
H47A C47B H47B 109.5 . . ?
H47A C47B H47C 109.5 . . ?
H47B C47B H47C 109.5 . . ?
C17 C46A H46A 102.1 . . ?
C47A C46A C17 107.4(5) . . ?
C47A C46A H46A 102.1 . . ?
C48A C46A C17 118.9(5) . . ?
C48A C46A H46A 102.1 . . ?
C48A C46A C47A 120.7(6) . . ?
C46A C47A H47D 109.5 . . ?
C46A C47A H47E 109.5 . . ?
C46A C47A H47F 109.5 . . ?
H47D C47A H47E 109.5 . . ?
H47D C47A H47F 109.5 . . ?
H47E C47A H47F 109.5 . . ?
C46B C48B H48A 109.5 . . ?
C46B C48B H48B 109.5 . . ?
C46B C48B H48C 109.5 . . ?
H48A C48B H48B 109.5 . . ?
H48A C48B H48C 109.5 . . ?
H48B C48B H48C 109.5 . . ?
C46A C48A H48D 109.5 . . ?
C46A C48A H48E 109.5 . . ?
C46A C48A H48F 109.5 . . ?
H48D C48A H48E 109.5 . . ?
H48D C48A H48F 109.5 . . ?
H48E C48A H48F 109.5 . . ?
C59 C60 H60 120.0 . . ?
C59 C60 C61 120.0 . . ?
C61 C60 H60 120.0 . . ?
C60 C59 H59 120.0 . . ?
C60 C59 C58 120.0 . . ?
C58 C59 H59 120.0 . . ?
C59 C58 H58 120.0 . . ?
C63 C58 C59 120.0 . . ?
C63 C58 H58 120.0 . . ?
C58 C63 H63 120.0 . . ?
C62 C63 C58 120.0 . . ?
C62 C63 H63 120.0 . . ?
C63 C62 H62 120.0 . . ?
C63 C62 C61 120.0 . . ?
C61 C62 H62 120.0 . . ?
C60 C61 H61 120.0 . . ?
C62 C61 C60 120.0 . . ?
C62 C61 H61 120.0 . . ?
C54 C53 H53 120.2 . . ?
C54 C53 C52 119.6(12) . . ?
C52 C53 H53 120.2 . . ?
C53 C54 H54 120.6 . . ?
C53 C54 C55 118.8(11) . . ?
C55 C54 H54 120.6 . . ?
C54 C55 H55 119.6 . . ?
C56 C55 C54 120.7(7) . . ?
C56 C55 H55 119.6 . . ?
C55 C56 H56 119.6 . . ?
C55 C56 C57 120.7(8) . . ?
C57 C56 H56 119.6 . . ?
C56 C57 H57 120.4 . . ?
C52 C57 C56 119.1(9) . . ?
C52 C57 H57 120.4 . . ?
C53 C52 H52 119.5 . . ?
C57 C52 C53 121.0(8) . . ?
C57 C52 H52 119.5 . . ?

loop_
_geom_bond_atom_site_label_1
_geom_bond_atom_site_label_2
_geom_bond_distance
_geom_bond_site_symmetry_2
_geom_bond_publ_flag
Ni1 Mg1 2.4126(6) . ?
Ni1 Mg1 2.4126(6) 2_655 ?
Ni1 C2 1.937(2) . ?
Ni1 C2 1.937(2) 2_655 ?
Ni1 C1 1.942(2) . ?
Ni1 C1 1.942(2) 2_655 ?
P1 N1 1.7169(15) . ?
P1 C11 1.858(2) . ?
P1 C8 1.851(2) . ?
Mg1 N2 2.0898(15) . ?
Mg1 N1 2.0623(16) . ?
Mg1 C3 2.5136(18) . ?
Mg1 C2 2.505(2) 2_655 ?
Mg1 C1 2.395(2) . ?
N2 C14 1.420(2) . ?
N2 C3 1.337(2) . ?
N1 C3 1.351(2) . ?
C15 C14 1.410(2) . ?
C15 C16 1.394(3) . ?
C15 C33 1.525(3) . ?
C14 C19 1.416(2) . ?
C20 H20 1.0000 . ?
C20 C19 1.532(2) . ?
C20 C21 1.532(2) . ?
C20 C27 1.526(3) . ?
C3 C4 1.551(2) . ?
C18 H18 0.9500 . ?
C18 C19 1.393(3) . ?
C18 C17 1.398(3) . ?
C21 C22 1.389(3) . ?
C21 C26 1.394(3) . ?
C40 C41 1.396(3) . ?
C40 C33 1.529(3) . ?
C40 C45 1.390(3) . ?
C41 H41 0.9500 . ?
C41 C42 1.386(3) . ?
C16 H16 0.9500 . ?
C16 C17 1.385(3) . ?
C34 C33 1.529(3) . ?
C34 C35 1.388(3) . ?
C34 C39 1.382(3) . ?
C4 C5 1.536(3) . ?
C4 C6 1.541(3) . ?
C4 C7 1.538(3) . ?
C5 H5A 0.9800 . ?
C5 H5B 0.9800 . ?
C5 H5C 0.9800 . ?
C33 H33 1.0000 . ?
C27 C32 1.395(3) . ?
C27 C28 1.389(3) . ?
C22 H22 0.9500 . ?
C22 C23 1.393(3) . ?
C17 C46B 1.535(6) . ?
C17 C46A 1.538(5) . ?
C35 H35 0.9500 . ?
C35 C36 1.389(3) . ?
C6 H6A 0.9800 . ?
C6 H6B 0.9800 . ?
C6 H6C 0.9800 . ?
C26 H26 0.9500 . ?
C26 C25 1.388(3) . ?
C32 H32 0.9500 . ?
C32 C31 1.388(3) . ?
C7 H7A 0.9800 . ?
C7 H7B 0.9800 . ?
C7 H7C 0.9800 . ?
C36 H36 0.9500 . ?
C36 C37 1.382(4) . ?
C23 H23 0.9500 . ?
C23 C24 1.378(4) . ?
C45 H45 0.9500 . ?
C45 C44 1.389(3) . ?
C2 C1 1.488(3) . ?
C2 H2A 0.96(3) . ?
C2 H2B 1.01(3) . ?
C13 H13A 0.9800 . ?
C13 H13B 0.9800 . ?
C13 H13C 0.9800 . ?
C13 C11 1.527(3) . ?
C37 H37 0.9500 . ?
C37 C38 1.372(4) . ?
C11 H11 1.0000 . ?
C11 C12 1.533(3) . ?
C39 H39 0.9500 . ?
C39 C38 1.397(3) . ?
C42 H42 0.9500 . ?
C42 C43 1.378(4) . ?
C31 H31 0.9500 . ?
C31 C30 1.370(4) . ?
C25 H25 0.9500 . ?
C25 C24 1.378(4) . ?
C28 H28 0.9500 . ?
C28 C29 1.394(3) . ?
C24 H24 0.9500 . ?
C1 H1A 1.00(3) . ?
C1 H1B 0.99(3) . ?
C46B H46B 1.0000 . ?
C46B C47B 1.322(9) . ?
C46B C48B 1.536(9) . ?
C44 H44 0.9500 . ?
C44 C43 1.371(4) . ?
C8 H8 1.0000 . ?
C8 C9 1.527(4) . ?
C8 C10 1.515(4) . ?
C38 H38 0.9500 . ?
C49 H49 0.9500 . ?
C49 C50 1.350(5) . ?
C49 C51 1.369(5) 2 ?
C29 H29 0.9500 . ?
C29 C30 1.390(5) . ?
C50 H50 0.9500 . ?
C50 C51 1.380(4) . ?
C30 H30 0.9500 . ?
C64 H64 0.9500 . ?
C64 C65 1.365(5) . ?
C64 C66 1.370(6) 3_575 ?
C12 H12A 0.9800 . ?
C12 H12B 0.9800 . ?
C12 H12C 0.9800 . ?
C51 H51 0.9500 . ?
C43 H43 0.9500 . ?
C65 H65 0.9500 . ?
C65 C66 1.362(5) . ?
C9 H9A 0.9800 . ?
C9 H9B 0.9800 . ?
C9 H9C 0.9800 . ?
C10 H10A 0.9800 . ?
C10 H10B 0.9800 . ?
C10 H10C 0.9800 . ?
C66 H66 0.9500 . ?
C47B H47A 0.9800 . ?
C47B H47B 0.9800 . ?
C47B H47C 0.9800 . ?
C46A H46A 1.0000 . ?
C46A C47A 1.516(11) . ?
C46A C48A 1.417(9) . ?
C47A H47D 0.9800 . ?
C47A H47E 0.9800 . ?
C47A H47F 0.9800 . ?
C48B H48A 0.9800 . ?
C48B H48B 0.9800 . ?
C48B H48C 0.9800 . ?
C48A H48D 0.9800 . ?
C48A H48E 0.9800 . ?
C48A H48F 0.9800 . ?
C60 H60 0.9500 . ?
C60 C59 1.3900 . ?
C60 C61 1.3900 . ?
C59 H59 0.9500 . ?
C59 C58 1.3900 . ?
C58 H58 0.9500 . ?
C58 C63 1.3900 . ?
C63 H63 0.9500 . ?
C63 C62 1.3900 . ?
C62 H62 0.9500 . ?
C62 C61 1.3900 . ?
C61 H61 0.9500 . ?
C53 H53 0.9500 . ?
C53 C54 1.374(8) . ?
C53 C52 1.383(9) . ?
C54 H54 0.9500 . ?
C54 C55 1.375(8) . ?
C55 H55 0.9500 . ?
C55 C56 1.363(8) . ?
C56 H56 0.9500 . ?
C56 C57 1.363(8) . ?
C57 H57 0.9500 . ?
C57 C52 1.359(7) . ?
C52 H52 0.9500 . ?

loop_
_geom_torsion_atom_site_label_1
_geom_torsion_atom_site_label_2
_geom_torsion_atom_site_label_3
_geom_torsion_atom_site_label_4
_geom_torsion
_geom_torsion_site_symmetry_1
_geom_torsion_site_symmetry_2
_geom_torsion_site_symmetry_3
_geom_torsion_site_symmetry_4
_geom_torsion_publ_flag
Ni1 C2 C1 Mg1 3.49(18) . . . . ?
P1 N1 C3 Mg1 166.28(18) . . . . ?
P1 N1 C3 N2 171.84(13) . . . . ?
P1 N1 C3 C4 -7.0(3) . . . . ?
Mg1 N2 C14 C15 -73.8(2) . . . . ?
Mg1 N2 C14 C19 97.8(2) . . . . ?
Mg1 N2 C3 N1 -5.48(15) . . . . ?
Mg1 N2 C3 C4 173.32(16) . . . . ?
Mg1 N1 C3 N2 5.55(15) . . . . ?
Mg1 N1 C3 C4 -173.30(15) . . . . ?
Mg1 C2 C1 Ni1 -4.88(17) 2_655 . . . ?
Mg1 C2 C1 Mg1 -1.4(3) 2_655 . . . ?
N2 C14 C19 C20 6.3(2) . . . . ?
N2 C14 C19 C18 -173.35(15) . . . . ?
N2 C3 C4 C5 2.2(3) . . . . ?
N2 C3 C4 C6 123.44(19) . . . . ?
N2 C3 C4 C7 -115.9(2) . . . . ?
N1 P1 C11 C13 67.58(16) . . . . ?
N1 P1 C11 C12 -171.0(2) . . . . ?
N1 P1 C8 C9 -83.94(18) . . . . ?
N1 P1 C8 C10 42.2(2) . . . . ?
N1 C3 C4 C5 -179.15(17) . . . . ?
N1 C3 C4 C6 -57.9(2) . . . . ?
N1 C3 C4 C7 62.8(2) . . . . ?
C15 C14 C19 C20 177.83(15) . . . . ?
C15 C14 C19 C18 -1.8(2) . . . . ?
C15 C16 C17 C18 -0.9(3) . . . . ?
C15 C16 C17 C46B 169.7(3) . . . . ?
C15 C16 C17 C46A -172.6(3) . . . . ?
C14 N2 C3 Mg1 177.5(2) . . . . ?
C14 N2 C3 N1 172.04(17) . . . . ?
C14 N2 C3 C4 -9.2(3) . . . . ?
C14 C15 C16 C17 1.4(3) . . . . ?
C14 C15 C33 C40 -95.6(2) . . . . ?
C14 C15 C33 C34 136.23(17) . . . . ?
C20 C21 C22 C23 -178.4(2) . . . . ?
C20 C21 C26 C25 178.35(19) . . . . ?
C20 C27 C32 C31 175.59(19) . . . . ?
C20 C27 C28 C29 -175.28(19) . . . . ?
C3 N2 C14 C15 109.9(2) . . . . ?
C3 N2 C14 C19 -78.6(2) . . . . ?
C18 C17 C46B C47B 97.3(6) . . . . ?
C18 C17 C46B C48B -47.5(6) . . . . ?
C18 C17 C46A C47A 76.2(6) . . . . ?
C18 C17 C46A C48A -142.2(5) . . . . ?
C19 C20 C21 C22 -91.6(2) . . . . ?
C19 C20 C21 C26 90.2(2) . . . . ?
C19 C20 C27 C32 142.70(18) . . . . ?
C19 C20 C27 C28 -40.5(2) . . . . ?
C19 C18 C17 C16 -1.0(3) . . . . ?
C19 C18 C17 C46B -171.0(3) . . . . ?
C19 C18 C17 C46A 171.0(3) . . . . ?
C21 C20 C19 C14 150.76(16) . . . . ?
C21 C20 C19 C18 -29.6(2) . . . . ?
C21 C20 C27 C32 -87.6(2) . . . . ?
C21 C20 C27 C28 89.1(2) . . . . ?
C21 C22 C23 C24 0.3(4) . . . . ?
C21 C26 C25 C24 -0.2(3) . . . . ?
C40 C41 C42 C43 -1.1(4) . . . . ?
C40 C45 C44 C43 -0.7(4) . . . . ?
C41 C40 C33 C15 -35.9(3) . . . . ?
C41 C40 C33 C34 92.0(2) . . . . ?
C41 C40 C45 C44 -0.4(3) . . . . ?
C41 C42 C43 C44 -0.1(4) . . . . ?
C16 C15 C14 N2 171.70(16) . . . . ?
C16 C15 C14 C19 0.0(2) . . . . ?
C16 C15 C33 C40 86.0(2) . . . . ?
C16 C15 C33 C34 -42.2(2) . . . . ?
C16 C17 C46B C47B -72.6(6) . . . . ?
C16 C17 C46B C48B 142.5(4) . . . . ?
C16 C17 C46A C47A -112.4(5) . . . . ?
C16 C17 C46A C48A 29.3(7) . . . . ?
C34 C35 C36 C37 -0.3(4) . . . . ?
C34 C39 C38 C37 -0.7(4) . . . . ?
C33 C15 C14 N2 -6.7(2) . . . . ?
C33 C15 C14 C19 -178.40(15) . . . . ?
C33 C15 C16 C17 179.77(18) . . . . ?
C33 C40 C41 C42 -175.3(2) . . . . ?
C33 C40 C45 C44 176.3(2) . . . . ?
C33 C34 C35 C36 178.3(2) . . . . ?
C33 C34 C39 C38 -177.7(2) . . . . ?
C27 C20 C19 C14 -80.7(2) . . . . ?
C27 C20 C19 C18 98.9(2) . . . . ?
C27 C20 C21 C22 139.48(19) . . . . ?
C27 C20 C21 C26 -38.7(2) . . . . ?
C27 C32 C31 C30 0.2(4) . . . . ?
C27 C28 C29 C30 -0.6(3) . . . . ?
C22 C21 C26 C25 0.1(3) . . . . ?
C22 C23 C24 C25 -0.4(4) . . . . ?
C17 C18 C19 C14 2.3(3) . . . . ?
C17 C18 C19 C20 -177.31(18) . . . . ?
C35 C34 C33 C15 -74.1(2) . . . . ?
C35 C34 C33 C40 156.26(18) . . . . ?
C35 C34 C39 C38 0.9(4) . . . . ?
C35 C36 C37 C38 0.6(4) . . . . ?
C26 C21 C22 C23 -0.2(3) . . . . ?
C26 C25 C24 C23 0.4(4) . . . . ?
C32 C27 C28 C29 1.5(3) . . . . ?
C32 C31 C30 C29 0.6(4) . . . . ?
C36 C37 C38 C39 -0.1(4) . . . . ?
C45 C40 C41 C42 1.3(3) . . . . ?
C45 C40 C33 C15 147.50(18) . . . . ?
C45 C40 C33 C34 -84.6(2) . . . . ?
C45 C44 C43 C42 1.0(4) . . . . ?
C11 P1 N1 Mg1 36.70(16) . . . . ?
C11 P1 N1 C3 -122.92(17) . . . . ?
C11 P1 C8 C9 173.88(18) . . . . ?
C11 P1 C8 C10 -60.0(2) . . . . ?
C39 C34 C33 C15 104.6(2) . . . . ?
C39 C34 C33 C40 -25.1(3) . . . . ?
C39 C34 C35 C36 -0.5(3) . . . . ?
C28 C27 C32 C31 -1.3(3) . . . . ?
C28 C29 C30 C31 -0.4(4) . . . . ?
C8 P1 N1 Mg1 -67.55(16) . . . . ?
C8 P1 N1 C3 132.82(18) . . . . ?
C8 P1 C11 C13 171.65(15) . . . . ?
C8 P1 C11 C12 -67.0(2) . . . . ?
C49 C50 C51 C49 0.8(4) . . . 2 ?
C64 C65 C66 C64 0.2(5) . . . 3_575 ?
C51 C49 C50 C51 -0.3(4) 2 . . . ?
C66 C64 C65 C66 -0.2(5) 3_575 . . . ?
C60 C59 C58 C63 0.0 . . . . ?
C59 C60 C61 C62 0.0 . . . . ?
C59 C58 C63 C62 0.0 . . . . ?
C58 C63 C62 C61 0.0 . . . . ?
C63 C62 C61 C60 0.0 . . . . ?
C61 C60 C59 C58 0.0 . . . . ?
C53 C54 C55 C56 -0.3(14) . . . . ?
C54 C53 C52 C57 -3(2) . . . . ?
C54 C55 C56 C57 -1.0(17) . . . . ?
C55 C56 C57 C52 0.5(12) . . . . ?
C56 C57 C52 C53 1(2) . . . . ?
C52 C53 C54 C55 2.1(10) . . . . ?
